data_4072553
loop_
_publ_author_name
'Benito-Garagorri, David'
'Wiedermann, Julia'
'Pollak, Martin'
'Mereiter, Kurt'
'Kirchner, Karl'

_publ_section_title
;
 Iron(II) Complexes Bearing Tridentate PNP Pincer-Type Ligands as
 Catalysts for the Selective Formation of 3-Hydroxyacrylates from Aromatic
 Aldehydes and Ethyldiazoacetate
;
_journal_issue 1
_journal_name_full Organometallics
_journal_page_first 217
_journal_paper_doi 10.1021/om060802o
_journal_volume 26
_journal_year 2007
_chemical_formula_moiety 'C22 H39 Fe N5 O P2, C3 H6 O, 2(B F4)'
_chemical_formula_sum 'C25 H45 B2 F8 Fe N5 O2 P2'
_chemical_formula_weight 739.07
_chemical_name_common '[Fe(PNP-iPr)(CO)(CH3CN)2](BF4)2.(CH3)2CO'
_chemical_name_systematic
; 
 ? 
;
_space_group_IT_number 14
_symmetry_cell_setting monoclinic
_symmetry_space_group_name_Hall '-P 2ybc'
_symmetry_space_group_name_H-M 'P 1 21/c 1'
_atom_sites_solution_hydrogens geom
_atom_sites_solution_primary direct
_atom_sites_solution_secondary difmap
_audit_creation_method SHELXL-97
_cell_angle_alpha 90.00
_cell_angle_beta 99.796(2)
_cell_angle_gamma 90.00
_cell_formula_units_Z 4
_cell_length_a 10.8683(9)
_cell_length_b 10.4976(8)
_cell_length_c 29.963(2)
_cell_measurement_reflns_used 6735
_cell_measurement_temperature 100(2)
_cell_measurement_theta_max 29.96
_cell_measurement_theta_min 2.38
_cell_volume 3368.7(4)
_computing_cell_refinement 'Bruker SAINT'
_computing_data_collection 'Bruker SMART'
_computing_data_reduction 'Bruker SAINT, SADABS, XPREP'
_computing_molecular_graphics 'Bruker SHELXTL'
_computing_publication_material 'Bruker SHELXTL'
_computing_structure_refinement 'SHELXL-97 (Sheldrick, 1997)'
_computing_structure_solution 'SHELXS-97 (Sheldrick, 1997)'
_diffrn_ambient_temperature 100(2)
_diffrn_measured_fraction_theta_full 0.988
_diffrn_measured_fraction_theta_max 0.988
_diffrn_measurement_device_type 'CCD area detector'
_diffrn_measurement_method 'phi and omega scans'
_diffrn_radiation_monochromator graphite
_diffrn_radiation_source 'fine-focus sealed tube'
_diffrn_radiation_type MoK\a
_diffrn_radiation_wavelength 0.71073
_diffrn_reflns_av_R_equivalents 0.0278
_diffrn_reflns_av_sigmaI/netI 0.0235
_diffrn_reflns_limit_h_max 15
_diffrn_reflns_limit_h_min -15
_diffrn_reflns_limit_k_max 14
_diffrn_reflns_limit_k_min -14
_diffrn_reflns_limit_l_max 42
_diffrn_reflns_limit_l_min -42
_diffrn_reflns_number 44797
_diffrn_reflns_theta_full 30.05
_diffrn_reflns_theta_max 30.05
_diffrn_reflns_theta_min 2.06
_diffrn_standards_decay_% 0
_exptl_absorpt_coefficient_mu 0.619
_exptl_absorpt_correction_T_max 0.85
_exptl_absorpt_correction_T_min 0.69
_exptl_absorpt_correction_type multi-scan
_exptl_absorpt_process_details 'program SADABS, V2.10'
_exptl_crystal_colour colorless
_exptl_crystal_density_diffrn 1.457
_exptl_crystal_density_method 'not measured'
_exptl_crystal_description prism
_exptl_crystal_F_000 1536
_exptl_crystal_size_max 0.46
_exptl_crystal_size_mid 0.28
_exptl_crystal_size_min 0.26
_refine_diff_density_max 0.676
_refine_diff_density_min -0.428
_refine_diff_density_rms 0.069
_refine_ls_extinction_method none
_refine_ls_goodness_of_fit_ref 1.055
_refine_ls_hydrogen_treatment constr
_refine_ls_matrix_type full
_refine_ls_number_parameters 408
_refine_ls_number_reflns 9753
_refine_ls_number_restraints 117
_refine_ls_restrained_S_all 1.054
_refine_ls_R_factor_all 0.0474
_refine_ls_R_factor_gt 0.0374
_refine_ls_shift/su_max 0.003
_refine_ls_shift/su_mean 0.000
_refine_ls_structure_factor_coef Fsqd
_refine_ls_weighting_details 'calc w=1/[\s^2^(Fo^2^)+(0.0445P)^2^+2.7191P] where P=(Fo^2^+2Fc^2^)/3'
_refine_ls_weighting_scheme calc
_refine_ls_wR_factor_gt 0.0920
_refine_ls_wR_factor_ref 0.0980
_reflns_number_gt 8247
_reflns_number_total 9753
_reflns_threshold_expression >2sigma(I)
_cod_data_source_file om060802osi20060904_061920.cif
_cod_data_source_block 2-1151
_cod_depositor_comments
;
The following automatic conversions were performed:

'_symmetry_cell_setting' value 'Monoclinic' changed to 'monoclinic'
according to /home/saulius/struct/CIF-dictionaries/cif_core.dic
dictionary named 'cif_core.dic' version 2.4.1 from 2010-06-29.

Automatic conversion script
Id: cif_fix_values 1715 2011-07-08 13:25:40Z adriana 
;
_cod_original_sg_symbol_Hall '-P 2ybc '
_cod_original_sg_symbol_H-M P2(1)/c
_cod_database_code 4072553

loop_
_symmetry_equiv_pos_as_xyz
'x, y, z'
'-x, y+1/2, -z+1/2'
'-x, -y, -z'
'x, -y-1/2, z-1/2'

loop_
_atom_site_label
_atom_site_type_symbol
_atom_site_fract_x
_atom_site_fract_y
_atom_site_fract_z
_atom_site_U_iso_or_equiv
_atom_site_adp_type
_atom_site_occupancy
_atom_site_symmetry_multiplicity
_atom_site_calc_flag
_atom_site_refinement_flags
Fe Fe 0.814011(19) 0.22755(2) 0.131587(7) 0.01254(6) Uani 1 1 d U
P1 P 0.81107(4) 0.10546(4) 0.193803(13) 0.01392(8) Uani 1 1 d U
P2 P 0.78538(4) 0.37468(4) 0.075371(13) 0.01439(8) Uani 1 1 d U
O1 O 1.04580(12) 0.34192(13) 0.17633(4) 0.0250(3) Uani 1 1 d U
N1 N 0.71380(11) 0.34667(12) 0.16195(4) 0.0136(2) Uani 1 1 d U
N2 N 0.73960(13) 0.20987(13) 0.22391(5) 0.0185(3) Uani 1 1 d U
H2N H 0.7327 0.1923 0.2521 0.022 Uiso 1 1 calc R
N3 N 0.68932(13) 0.47405(13) 0.09780(5) 0.0183(3) Uani 1 1 d U
H3N H 0.6539 0.5383 0.0817 0.022 Uiso 1 1 calc R
N4 N 0.90575(12) 0.10827(13) 0.10090(4) 0.0170(2) Uani 1 1 d U
N5 N 0.65827(12) 0.14260(13) 0.10259(4) 0.0168(2) Uani 1 1 d U
C1 C 0.69205(14) 0.32234(15) 0.20450(5) 0.0148(3) Uani 1 1 d U
C2 C 0.62569(15) 0.40646(16) 0.22749(5) 0.0185(3) Uani 1 1 d U
H2 H 0.6130 0.3889 0.2575 0.022 Uiso 1 1 calc R
C3 C 0.57875(15) 0.51645(16) 0.20525(6) 0.0197(3) Uani 1 1 d U
H3 H 0.5332 0.5752 0.2202 0.024 Uiso 1 1 calc R
C4 C 0.59722(14) 0.54187(15) 0.16163(5) 0.0181(3) Uani 1 1 d U
H4 H 0.5637 0.6165 0.1462 0.022 Uiso 1 1 calc R
C5 C 0.66641(14) 0.45511(14) 0.14089(5) 0.0148(3) Uani 1 1 d U
C6 C 0.95369(15) 0.05302(16) 0.23190(5) 0.0194(3) Uani 1 1 d U
H6 H 0.9300 -0.0228 0.2488 0.023 Uiso 1 1 calc R
C7 C 1.05355(16) 0.00815(19) 0.20486(7) 0.0276(4) Uani 1 1 d U
H7A H 1.1282 -0.0189 0.2258 0.041 Uiso 1 1 calc R
H7B H 1.0752 0.0783 0.1860 0.041 Uiso 1 1 calc R
H7C H 1.0210 -0.0636 0.1854 0.041 Uiso 1 1 calc R
C8 C 1.00573(18) 0.15257(19) 0.26734(6) 0.0275(4) Uani 1 1 d U
H8A H 1.0820 0.1198 0.2860 0.041 Uiso 1 1 calc R
H8B H 0.9436 0.1709 0.2866 0.041 Uiso 1 1 calc R
H8C H 1.0250 0.2309 0.2521 0.041 Uiso 1 1 calc R
C9 C 0.70981(15) -0.03647(16) 0.18740(5) 0.0189(3) Uani 1 1 d U
H9 H 0.6262 -0.0079 0.1713 0.023 Uiso 1 1 calc R
C10 C 0.75691(18) -0.13613(17) 0.15696(6) 0.0255(3) Uani 1 1 d U
H10A H 0.7015 -0.2104 0.1541 0.038 Uiso 1 1 calc R
H10B H 0.8417 -0.1623 0.1704 0.038 Uiso 1 1 calc R
H10C H 0.7576 -0.0994 0.1269 0.038 Uiso 1 1 calc R
C11 C 0.68860(17) -0.09491(18) 0.23233(6) 0.0246(3) Uani 1 1 d U
H11A H 0.6341 -0.1695 0.2263 0.037 Uiso 1 1 calc R
H11B H 0.6492 -0.0318 0.2494 0.037 Uiso 1 1 calc R
H11C H 0.7690 -0.1208 0.2500 0.037 Uiso 1 1 calc R
C12 C 0.91323(15) 0.47711(17) 0.06327(6) 0.0217(3) Uani 1 1 d U
H12 H 0.8809 0.5252 0.0349 0.026 Uiso 1 1 calc R
C13 C 1.02321(19) 0.3971(2) 0.05386(8) 0.0380(5) Uani 1 1 d U
H13A H 1.0899 0.4534 0.0474 0.057 Uiso 1 1 calc R
H13B H 0.9958 0.3417 0.0277 0.057 Uiso 1 1 calc R
H13C H 1.0545 0.3447 0.0804 0.057 Uiso 1 1 calc R
C14 C 0.95456(19) 0.57573(19) 0.10048(7) 0.0308(4) Uani 1 1 d U
H14A H 1.0228 0.6272 0.0924 0.046 Uiso 1 1 calc R
H14B H 0.9834 0.5319 0.1292 0.046 Uiso 1 1 calc R
H14C H 0.8840 0.6312 0.1036 0.046 Uiso 1 1 calc R
C15 C 0.69249(16) 0.32868(16) 0.02054(5) 0.0201(3) Uani 1 1 d U
H15 H 0.6130 0.2913 0.0273 0.024 Uiso 1 1 calc R
C16 C 0.7552(2) 0.2248(2) -0.00345(7) 0.0364(5) Uani 1 1 d U
H16A H 0.7019 0.2034 -0.0323 0.055 Uiso 1 1 calc R
H16B H 0.7677 0.1487 0.0158 0.055 Uiso 1 1 calc R
H16C H 0.8362 0.2555 -0.0092 0.055 Uiso 1 1 calc R
C17 C 0.65548(17) 0.44198(17) -0.01108(6) 0.0234(3) Uani 1 1 d U
H17A H 0.6060 0.4117 -0.0395 0.035 Uiso 1 1 calc R
H17B H 0.7309 0.4845 -0.0174 0.035 Uiso 1 1 calc R
H17C H 0.6059 0.5023 0.0035 0.035 Uiso 1 1 calc R
C18 C 0.95456(15) 0.29825(15) 0.15833(5) 0.0168(3) Uani 1 1 d U
C19 C 0.96395(15) 0.03861(16) 0.08409(5) 0.0204(3) Uani 1 1 d U
C20 C 1.03761(19) -0.0515(2) 0.06278(7) 0.0311(4) Uani 1 1 d U
H20A H 1.0890 -0.0051 0.0443 0.047 Uiso 1 1 calc R
H20B H 0.9817 -0.1099 0.0435 0.047 Uiso 1 1 calc R
H20C H 1.0918 -0.1002 0.0862 0.047 Uiso 1 1 calc R
C21 C 0.57522(15) 0.07941(16) 0.08828(5) 0.0204(3) Uani 1 1 d U
C22 C 0.47239(17) -0.00759(19) 0.07236(7) 0.0281(4) Uani 1 1 d U
H22A H 0.4735 -0.0302 0.0407 0.042 Uiso 1 1 calc R
H22B H 0.3930 0.0339 0.0747 0.042 Uiso 1 1 calc R
H22C H 0.4817 -0.0849 0.0910 0.042 Uiso 1 1 calc R
B1 B 0.6915(2) 0.2405(2) 0.34599(7) 0.0282(4) Uani 1 1 d U
F1 F 0.69586(14) 0.14916(13) 0.31182(4) 0.0421(3) Uani 1 1 d U
F2 F 0.79014(15) 0.32200(16) 0.34623(6) 0.0600(4) Uani 1 1 d U
F3 F 0.57927(14) 0.30425(16) 0.33518(5) 0.0515(4) Uani 1 1 d U
F4 F 0.69784(17) 0.17932(16) 0.38658(4) 0.0562(4) Uani 1 1 d U
B2 B 0.6937(2) 0.78986(19) 0.02202(7) 0.0257(4) Uani 1 1 d U
F5 F 0.65739(13) 0.72270(11) 0.05834(4) 0.0370(3) Uani 1 1 d U
F6 F 0.80380(13) 0.73914(13) 0.01237(5) 0.0442(3) Uani 1 1 d U
F7 F 0.60070(13) 0.77650(14) -0.01508(5) 0.0462(3) Uani 1 1 d U
F8 F 0.71091(13) 0.91669(11) 0.03357(5) 0.0401(3) Uani 1 1 d U
O2 O 0.20663(16) 0.15645(18) 0.11399(6) 0.0490(4) Uani 1 1 d U
C23 C 0.29683(19) 0.2113(2) 0.13416(7) 0.0334(4) Uani 1 1 d U
C24 C 0.3670(2) 0.1580(2) 0.17734(8) 0.0412(5) Uani 1 1 d U
H24A H 0.3246 0.0814 0.1856 0.062 Uiso 1 1 calc R
H24B H 0.3705 0.2217 0.2015 0.062 Uiso 1 1 calc R
H24C H 0.4521 0.1361 0.1733 0.062 Uiso 1 1 calc R
C25 C 0.3445(2) 0.3318(3) 0.11525(13) 0.0668(10) Uani 1 1 d U
H25A H 0.2894 0.3551 0.0870 0.100 Uiso 1 1 calc R
H25B H 0.4292 0.3175 0.1092 0.100 Uiso 1 1 calc R
H25C H 0.3458 0.4010 0.1373 0.100 Uiso 1 1 calc R

loop_
_atom_site_aniso_label
_atom_site_aniso_U_11
_atom_site_aniso_U_22
_atom_site_aniso_U_33
_atom_site_aniso_U_23
_atom_site_aniso_U_13
_atom_site_aniso_U_12
Fe 0.01292(10) 0.01249(10) 0.01215(10) -0.00048(7) 0.00201(7) 0.00069(7)
P1 0.01455(16) 0.01314(17) 0.01380(16) 0.00093(13) 0.00167(13) 0.00039(13)
P2 0.01566(17) 0.01482(17) 0.01290(16) 0.00082(13) 0.00305(13) 0.00042(13)
O1 0.0227(6) 0.0265(6) 0.0239(6) 0.0017(5) -0.0014(5) -0.0054(5)
N1 0.0133(5) 0.0136(5) 0.0142(5) -0.0006(4) 0.0030(4) 0.0002(4)
N2 0.0246(7) 0.0178(6) 0.0142(6) 0.0032(5) 0.0066(5) 0.0040(5)
N3 0.0226(6) 0.0163(6) 0.0170(6) 0.0037(5) 0.0065(5) 0.0052(5)
N4 0.0171(6) 0.0173(6) 0.0163(6) 0.0000(5) 0.0019(5) 0.0010(5)
N5 0.0177(6) 0.0163(6) 0.0159(6) -0.0005(5) 0.0015(5) 0.0018(5)
C1 0.0145(6) 0.0154(6) 0.0147(6) -0.0001(5) 0.0029(5) -0.0006(5)
C2 0.0188(7) 0.0199(7) 0.0185(7) -0.0013(5) 0.0075(6) 0.0011(6)
C3 0.0177(7) 0.0188(7) 0.0242(7) -0.0032(6) 0.0082(6) 0.0017(6)
C4 0.0165(7) 0.0145(7) 0.0236(7) -0.0004(5) 0.0046(6) 0.0016(5)
C5 0.0147(6) 0.0139(6) 0.0159(6) 0.0001(5) 0.0026(5) -0.0003(5)
C6 0.0179(7) 0.0188(7) 0.0198(7) 0.0046(5) -0.0017(5) -0.0006(5)
C7 0.0188(7) 0.0317(9) 0.0315(9) 0.0045(7) 0.0017(7) 0.0075(7)
C8 0.0275(8) 0.0300(9) 0.0214(8) 0.0010(6) -0.0059(6) -0.0059(7)
C9 0.0175(7) 0.0176(7) 0.0206(7) 0.0031(5) 0.0007(5) -0.0030(5)
C10 0.0346(9) 0.0177(8) 0.0236(8) -0.0012(6) 0.0036(7) -0.0042(7)
C11 0.0245(8) 0.0243(8) 0.0254(8) 0.0052(6) 0.0054(6) -0.0056(6)
C12 0.0207(7) 0.0239(8) 0.0208(7) 0.0061(6) 0.0040(6) -0.0036(6)
C13 0.0265(9) 0.0449(12) 0.0473(12) 0.0043(10) 0.0198(9) -0.0005(8)
C14 0.0325(9) 0.0234(8) 0.0327(9) 0.0056(7) -0.0056(7) -0.0099(7)
C15 0.0248(8) 0.0196(7) 0.0147(6) 0.0007(5) 0.0000(6) -0.0009(6)
C16 0.0583(13) 0.0271(9) 0.0199(8) -0.0073(7) -0.0045(8) 0.0112(9)
C17 0.0264(8) 0.0237(8) 0.0183(7) 0.0039(6) -0.0017(6) 0.0002(6)
C18 0.0188(6) 0.0167(7) 0.0158(6) 0.0011(5) 0.0050(5) 0.0018(5)
C19 0.0203(7) 0.0215(8) 0.0187(7) -0.0017(6) 0.0014(6) 0.0028(6)
C20 0.0298(9) 0.0325(10) 0.0306(9) -0.0110(8) 0.0042(7) 0.0112(7)
C21 0.0210(7) 0.0209(8) 0.0187(7) 0.0015(6) 0.0020(6) 0.0013(6)
C22 0.0246(8) 0.0262(9) 0.0311(9) 0.0000(7) -0.0017(7) -0.0056(7)
B1 0.0325(10) 0.0335(11) 0.0186(8) -0.0012(7) 0.0046(7) -0.0136(8)
F1 0.0643(9) 0.0420(7) 0.0234(6) -0.0063(5) 0.0173(6) -0.0179(6)
F2 0.0491(8) 0.0603(10) 0.0716(11) -0.0147(8) 0.0134(8) -0.0364(8)
F3 0.0411(7) 0.0579(9) 0.0555(9) 0.0052(7) 0.0081(6) 0.0024(7)
F4 0.0920(12) 0.0595(9) 0.0183(6) 0.0069(6) 0.0128(7) -0.0008(8)
B2 0.0288(9) 0.0193(9) 0.0276(9) 0.0021(7) 0.0005(7) 0.0029(7)
F5 0.0580(8) 0.0222(6) 0.0320(6) 0.0049(5) 0.0107(5) 0.0046(5)
F6 0.0384(7) 0.0412(7) 0.0544(8) -0.0014(6) 0.0118(6) 0.0129(6)
F7 0.0414(7) 0.0474(8) 0.0422(7) 0.0140(6) -0.0145(6) -0.0097(6)
F8 0.0535(8) 0.0213(5) 0.0476(7) -0.0042(5) 0.0144(6) -0.0033(5)
O2 0.0380(9) 0.0466(10) 0.0577(11) 0.0065(8) -0.0053(7) -0.0134(7)
C23 0.0269(9) 0.0357(11) 0.0378(10) -0.0044(8) 0.0064(8) 0.0002(7)
C24 0.0398(11) 0.0496(13) 0.0335(10) 0.0010(9) 0.0042(8) -0.0003(10)
C25 0.0349(12) 0.0357(13) 0.117(3) 0.0247(14) -0.0228(15) -0.0143(10)

loop_
_atom_type_symbol
_atom_type_description
_atom_type_scat_dispersion_real
_atom_type_scat_dispersion_imag
_atom_type_scat_source
C C 0.0033 0.0016 'International Tables Vol C Tables 4.2.6.8 and 6.1.1.4'
H H 0.0000 0.0000 'International Tables Vol C Tables 4.2.6.8 and 6.1.1.4'
B B 0.0013 0.0007 'International Tables Vol C Tables 4.2.6.8 and 6.1.1.4'
N N 0.0061 0.0033 'International Tables Vol C Tables 4.2.6.8 and 6.1.1.4'
O O 0.0106 0.0060 'International Tables Vol C Tables 4.2.6.8 and 6.1.1.4'
F F 0.0171 0.0103 'International Tables Vol C Tables 4.2.6.8 and 6.1.1.4'
P P 0.1023 0.0942 'International Tables Vol C Tables 4.2.6.8 and 6.1.1.4'
Fe Fe 0.3463 0.8444 'International Tables Vol C Tables 4.2.6.8 and 6.1.1.4'

loop_
_geom_angle_atom_site_label_1
_geom_angle_atom_site_label_2
_geom_angle_atom_site_label_3
_geom_angle
C18 Fe N4 90.68(6)
C18 Fe N5 178.03(7)
N4 Fe N5 88.34(6)
C18 Fe N1 91.55(6)
N4 Fe N1 177.77(5)
N5 Fe N1 89.43(5)
C18 Fe P1 89.80(5)
N4 Fe P1 96.07(4)
N5 Fe P1 88.60(4)
N1 Fe P1 83.88(4)
C18 Fe P2 92.85(5)
N4 Fe P2 96.02(4)
N5 Fe P2 88.95(4)
N1 Fe P2 83.93(4)
P1 Fe P2 167.591(17)
N2 P1 C9 105.03(7)
N2 P1 C6 106.09(7)
C9 P1 C6 104.30(7)
N2 P1 Fe 98.29(5)
C9 P1 Fe 117.59(5)
C6 P1 Fe 123.32(5)
N3 P2 C15 103.55(7)
N3 P2 C12 104.78(8)
C15 P2 C12 107.17(8)
N3 P2 Fe 98.10(5)
C15 P2 Fe 118.01(6)
C12 P2 Fe 122.09(6)
C1 N1 C5 118.67(13)
C1 N1 Fe 120.63(10)
C5 N1 Fe 120.69(10)
C1 N2 P1 120.27(11)
C1 N2 H2N 119.9
P1 N2 H2N 119.9
C5 N3 P2 120.50(11)
C5 N3 H3N 119.7
P2 N3 H3N 119.7
C19 N4 Fe 177.27(14)
C21 N5 Fe 171.15(14)
N1 C1 N2 116.38(13)
N1 C1 C2 122.10(14)
N2 C1 C2 121.53(14)
C3 C2 C1 117.97(14)
C3 C2 H2 121.0
C1 C2 H2 121.0
C4 C3 C2 120.98(15)
C4 C3 H3 119.5
C2 C3 H3 119.5
C3 C4 C5 118.18(14)
C3 C4 H4 120.9
C5 C4 H4 120.9
N1 C5 N3 116.33(13)
N1 C5 C4 122.07(14)
N3 C5 C4 121.61(14)
C8 C6 C7 111.43(15)
C8 C6 P1 113.48(12)
C7 C6 P1 111.09(11)
C8 C6 H6 106.8
C7 C6 H6 106.8
P1 C6 H6 106.8
C6 C7 H7A 109.5
C6 C7 H7B 109.5
H7A C7 H7B 109.5
C6 C7 H7C 109.5
H7A C7 H7C 109.5
H7B C7 H7C 109.5
C6 C8 H8A 109.5
C6 C8 H8B 109.5
H8A C8 H8B 109.5
C6 C8 H8C 109.5
H8A C8 H8C 109.5
H8B C8 H8C 109.5
C10 C9 C11 111.41(14)
C10 C9 P1 111.10(11)
C11 C9 P1 114.12(12)
C10 C9 H9 106.6
C11 C9 H9 106.6
P1 C9 H9 106.6
C9 C10 H10A 109.5
C9 C10 H10B 109.5
H10A C10 H10B 109.5
C9 C10 H10C 109.5
H10A C10 H10C 109.5
H10B C10 H10C 109.5
C9 C11 H11A 109.5
C9 C11 H11B 109.5
H11A C11 H11B 109.5
C9 C11 H11C 109.5
H11A C11 H11C 109.5
H11B C11 H11C 109.5
C13 C12 C14 111.39(16)
C13 C12 P2 110.85(13)
C14 C12 P2 112.90(12)
C13 C12 H12 107.1
C14 C12 H12 107.1
P2 C12 H12 107.1
C12 C13 H13A 109.5
C12 C13 H13B 109.5
H13A C13 H13B 109.5
C12 C13 H13C 109.5
H13A C13 H13C 109.5
H13B C13 H13C 109.5
C12 C14 H14A 109.5
C12 C14 H14B 109.5
H14A C14 H14B 109.5
C12 C14 H14C 109.5
H14A C14 H14C 109.5
H14B C14 H14C 109.5
C16 C15 C17 110.76(14)
C16 C15 P2 112.71(12)
C17 C15 P2 113.26(12)
C16 C15 H15 106.5
C17 C15 H15 106.5
P2 C15 H15 106.5
C15 C16 H16A 109.5
C15 C16 H16B 109.5
H16A C16 H16B 109.5
C15 C16 H16C 109.5
H16A C16 H16C 109.5
H16B C16 H16C 109.5
C15 C17 H17A 109.5
C15 C17 H17B 109.5
H17A C17 H17B 109.5
C15 C17 H17C 109.5
H17A C17 H17C 109.5
H17B C17 H17C 109.5
O1 C18 Fe 178.50(15)
N4 C19 C20 179.4(2)
C19 C20 H20A 109.5
C19 C20 H20B 109.5
H20A C20 H20B 109.5
C19 C20 H20C 109.5
H20A C20 H20C 109.5
H20B C20 H20C 109.5
N5 C21 C22 176.13(18)
C21 C22 H22A 109.5
C21 C22 H22B 109.5
H22A C22 H22B 109.5
C21 C22 H22C 109.5
H22A C22 H22C 109.5
H22B C22 H22C 109.5
F4 B1 F2 111.56(18)
F4 B1 F3 110.20(18)
F2 B1 F3 110.97(19)
F4 B1 F1 108.89(18)
F2 B1 F1 107.80(17)
F3 B1 F1 107.28(17)
F7 B2 F8 110.52(16)
F7 B2 F6 109.51(18)
F8 B2 F6 109.74(17)
F7 B2 F5 108.04(17)
F8 B2 F5 109.46(17)
F6 B2 F5 109.54(16)
O2 C23 C24 120.5(2)
O2 C23 C25 120.8(2)
C24 C23 C25 118.7(2)
C23 C24 H24A 109.5
C23 C24 H24B 109.5
H24A C24 H24B 109.5
C23 C24 H24C 109.5
H24A C24 H24C 109.5
H24B C24 H24C 109.5
C23 C25 H25A 109.5
C23 C25 H25B 109.5
H25A C25 H25B 109.5
C23 C25 H25C 109.5
H25A C25 H25C 109.5
H25B C25 H25C 109.5

loop_
_geom_bond_atom_site_label_1
_geom_bond_atom_site_label_2
_geom_bond_distance
Fe C18 1.7635(16)
Fe N4 1.9286(14)
Fe N5 1.9786(14)
Fe N1 1.9785(13)
Fe P1 2.2670(4)
Fe P2 2.2674(5)
P1 N2 1.6902(14)
P1 C9 1.8428(16)
P1 C6 1.8458(16)
P2 N3 1.6936(14)
P2 C15 1.8404(16)
P2 C12 1.8411(17)
O1 C18 1.141(2)
N1 C1 1.3598(19)
N1 C5 1.3598(19)
N2 C1 1.377(2)
N2 H2N 0.8800
N3 C5 1.3704(19)
N3 H3N 0.8800
N4 C19 1.139(2)
N5 C21 1.143(2)
C1 C2 1.394(2)
C2 C3 1.386(2)
C2 H2 0.9500
C3 C4 1.381(2)
C3 H3 0.9500
C4 C5 1.393(2)
C4 H4 0.9500
C6 C8 1.528(2)
C6 C7 1.535(2)
C6 H6 1.0000
C7 H7A 0.9800
C7 H7B 0.9800
C7 H7C 0.9800
C8 H8A 0.9800
C8 H8B 0.9800
C8 H8C 0.9800
C9 C10 1.532(2)
C9 C11 1.532(2)
C9 H9 1.0000
C10 H10A 0.9800
C10 H10B 0.9800
C10 H10C 0.9800
C11 H11A 0.9800
C11 H11B 0.9800
C11 H11C 0.9800
C12 C13 1.526(3)
C12 C14 1.532(3)
C12 H12 1.0000
C13 H13A 0.9800
C13 H13B 0.9800
C13 H13C 0.9800
C14 H14A 0.9800
C14 H14B 0.9800
C14 H14C 0.9800
C15 C16 1.529(3)
C15 C17 1.531(2)
C15 H15 1.0000
C16 H16A 0.9800
C16 H16B 0.9800
C16 H16C 0.9800
C17 H17A 0.9800
C17 H17B 0.9800
C17 H17C 0.9800
C19 C20 1.455(2)
C20 H20A 0.9800
C20 H20B 0.9800
C20 H20C 0.9800
C21 C22 1.459(2)
C22 H22A 0.9800
C22 H22B 0.9800
C22 H22C 0.9800
B1 F4 1.367(2)
B1 F2 1.371(2)
B1 F3 1.380(3)
B1 F1 1.409(2)
B2 F7 1.376(2)
B2 F8 1.380(2)
B2 F6 1.385(2)
B2 F5 1.408(2)
O2 C23 1.206(3)
C23 C24 1.494(3)
C23 C25 1.514(3)
C24 H24A 0.9800
C24 H24B 0.9800
C24 H24C 0.9800
C25 H25A 0.9800
C25 H25B 0.9800
C25 H25C 0.9800

loop_
_geom_hbond_atom_site_label_D
_geom_hbond_atom_site_label_H
_geom_hbond_atom_site_label_A
_geom_hbond_distance_DH
_geom_hbond_distance_HA
_geom_hbond_distance_DA
_geom_hbond_angle_DHA
N2 H2N F1 0.88 1.95 2.8279(18) 173.0
N3 H3N F5 0.88 2.06 2.8621(18) 151.0

loop_
_geom_torsion_atom_site_label_1
_geom_torsion_atom_site_label_2
_geom_torsion_atom_site_label_3
_geom_torsion_atom_site_label_4
_geom_torsion
C18 Fe P1 N2 85.72(7)
N4 Fe P1 N2 176.39(6)
N5 Fe P1 N2 -95.43(6)
N1 Fe P1 N2 -5.86(6)
P2 Fe P1 N2 -16.73(10)
C18 Fe P1 C9 -162.44(8)
N4 Fe P1 C9 -71.78(7)
N5 Fe P1 C9 16.40(7)
N1 Fe P1 C9 105.98(7)
P2 Fe P1 C9 95.10(10)
C18 Fe P1 C6 -29.81(8)
N4 Fe P1 C6 60.85(8)
N5 Fe P1 C6 149.03(8)
N1 Fe P1 C6 -121.39(8)
P2 Fe P1 C6 -132.27(10)
C18 Fe P2 N3 -95.70(7)
N4 Fe P2 N3 173.32(6)
N5 Fe P2 N3 85.10(6)
N1 Fe P2 N3 -4.44(6)
P1 Fe P2 N3 6.43(10)
C18 Fe P2 C15 154.20(8)
N4 Fe P2 C15 63.22(8)
N5 Fe P2 C15 -25.00(8)
N1 Fe P2 C15 -114.54(7)
P1 Fe P2 C15 -103.66(10)
C18 Fe P2 C12 17.47(9)
N4 Fe P2 C12 -73.52(8)
N5 Fe P2 C12 -161.74(8)
N1 Fe P2 C12 108.73(8)
P1 Fe P2 C12 119.60(10)
C18 Fe N1 C1 -84.29(12)
N5 Fe N1 C1 94.00(12)
P1 Fe N1 C1 5.34(11)
P2 Fe N1 C1 -176.99(11)
C18 Fe N1 C5 95.02(12)
N5 Fe N1 C5 -86.69(12)
P1 Fe N1 C5 -175.35(11)
P2 Fe N1 C5 2.31(11)
C9 P1 N2 C1 -114.35(13)
C6 P1 N2 C1 135.55(13)
Fe P1 N2 C1 7.24(13)
C15 P2 N3 C5 128.73(13)
C12 P2 N3 C5 -119.08(13)
Fe P2 N3 C5 7.26(13)
C5 N1 C1 N2 178.54(13)
Fe N1 C1 N2 -2.14(18)
C5 N1 C1 C2 -1.7(2)
Fe N1 C1 C2 177.64(11)
P1 N2 C1 N1 -4.37(19)
P1 N2 C1 C2 175.84(12)
N1 C1 C2 C3 1.5(2)
N2 C1 C2 C3 -178.73(15)
C1 C2 C3 C4 0.0(2)
C2 C3 C4 C5 -1.2(2)
C1 N1 C5 N3 -178.99(13)
Fe N1 C5 N3 1.69(18)
C1 N1 C5 C4 0.4(2)
Fe N1 C5 C4 -178.95(11)
P2 N3 C5 N1 -6.65(19)
P2 N3 C5 C4 173.98(12)
C3 C4 C5 N1 1.0(2)
C3 C4 C5 N3 -179.63(15)
N2 P1 C6 C8 -28.38(14)
C9 P1 C6 C8 -138.99(13)
Fe P1 C6 C8 83.30(13)
N2 P1 C6 C7 -154.85(12)
C9 P1 C6 C7 94.53(13)
Fe P1 C6 C7 -43.18(14)
N2 P1 C9 C10 174.99(11)
C6 P1 C9 C10 -73.62(13)
Fe P1 C9 C10 67.00(12)
N2 P1 C9 C11 -58.03(14)
C6 P1 C9 C11 53.36(14)
Fe P1 C9 C11 -166.02(10)
N3 P2 C12 C13 165.99(13)
C15 P2 C12 C13 -84.43(15)
Fe P2 C12 C13 56.27(15)
N3 P2 C12 C14 40.21(14)
C15 P2 C12 C14 149.79(13)
Fe P2 C12 C14 -69.51(14)
N3 P2 C15 C16 -172.79(14)
C12 P2 C15 C16 76.78(15)
Fe P2 C15 C16 -65.80(15)
N3 P2 C15 C17 60.46(14)
C12 P2 C15 C17 -49.98(14)
Fe P2 C15 C17 167.45(10)
